data_9001145
loop_
_publ_author_name
'Pinckney, L. R.'
'Burnham, C. W.'

_publ_section_title
;
 High-temperature crystal structure of pyroxmangite
 Sample: T = 24 C
;
_journal_name_full 'American Mineralogist'
_journal_page_first 809
_journal_page_last 817
_journal_volume 73
_journal_year 1988
_chemical_formula_sum 'Mg0.225 Mn6.775 O21 Si7'
_chemical_name_mineral Pyroxmangite
_space_group_IT_number 2
_symmetry_space_group_name_Hall '-P 1 (1/2*x+1/2*y,1/2*x-1/2*y,-z)'
_symmetry_space_group_name_H-M 'C -1'
_cell_angle_alpha 112.15
_cell_angle_beta 102.88
_cell_angle_gamma 82.95
_cell_formula_units_Z 4
_cell_length_a 9.712
_cell_length_b 10.536
_cell_length_c 17.438
_cell_volume 1609.606
_database_code_amcsd 0001168
_diffrn_ambient_temperature 297.15
_exptl_crystal_density_diffrn 3.756
_cod_original_formula_sum 'Mn6.775 Mg.225 Si7 O21'
_cod_database_code 9001145

loop_
_space_group_symop_operation_xyz
x,y,z
1/2+x,1/2+y,z
-x,-y,-z
1/2-x,1/2-y,-z

loop_
_atom_site_label
_atom_site_fract_x
_atom_site_fract_y
_atom_site_fract_z
_atom_site_occupancy
_atom_site_U_iso_or_equiv
_atom_site_type_symbol
_atom_site_attached_hydrogens
Mn1 -0.00140 0.04150 0.10500 0.97300 0.00760 Mn 0
Mg1 -0.00140 0.04150 0.10500 0.02700 0.00760 Mg 0
Mn2 -0.00170 0.16950 0.31240 0.95200 0.00760 Mn 0
Mg2 -0.00170 0.16950 0.31240 0.04800 0.00760 Mg 0
Mn3 0.00160 0.06860 0.60570 0.96200 0.00760 Mn 0
Mg3 0.00160 0.06860 0.60570 0.03800 0.00760 Mg 0
Mn4 0.01440 0.17660 0.80640 0.96700 0.00760 Mn 0
Mg4 0.01440 0.17660 0.80640 0.03300 0.00760 Mg 0
Mn5 0.00400 0.26980 0.50980 1.00000 0.01140 Mn 0
Mn6 0.06180 0.26340 0.01770 0.92100 0.01140 Mn 0
Mg6 0.06180 0.26340 0.01770 0.07900 0.01140 Mg 0
Mn7 -0.00890 0.36930 0.20870 1.00000 0.01140 Mn 0
Si1 0.20240 0.44330 0.93500 1.00000 0.00760 Si 0
Si2 0.21090 0.33220 0.75170 1.00000 0.00633 Si 0
Si3 0.21240 0.53180 0.66270 1.00000 0.00633 Si 0
Si4 0.20710 0.42580 0.46970 1.00000 0.00633 Si 0
Si5 0.20960 0.63180 0.38050 1.00000 0.00633 Si 0
Si6 0.20800 0.52960 0.18950 1.00000 0.00633 Si 0
Si7 0.20360 0.71010 0.08950 1.00000 0.00633 Si 0
OA1 0.12980 0.07090 0.02880 1.00000 0.00887 O 0
OA2 0.11940 0.18770 0.22670 1.00000 0.00760 O 0
OA3 0.11860 0.96320 0.31050 1.00000 0.00887 O 0
OA4 0.12320 0.09080 0.52060 1.00000 0.00760 O 0
OA5 0.12080 0.87060 0.60510 1.00000 0.00760 O 0
OA6 0.12460 0.98640 0.80610 1.00000 0.00760 O 0
OA7 0.13080 0.77940 0.89690 1.00000 0.00760 O 0
OA8 0.09840 0.84180 0.09430 1.00000 0.00760 O 0
OB1 0.13000 0.31230 0.92930 1.00000 0.01013 O 0
OB2 0.12550 0.19770 0.72390 1.00000 0.01013 O 0
OB3 0.12360 0.66250 0.71320 1.00000 0.00760 O 0
OB4 0.12200 0.28830 0.42750 1.00000 0.00887 O 0
OB5 0.12840 0.77450 0.42160 1.00000 0.00887 O 0
OB6 0.12100 0.39670 0.13400 1.00000 0.00887 O 0
OC1 0.16660 0.44960 0.84030 1.00000 0.00760 O 0
OC2 0.16250 0.40130 0.67910 1.00000 0.00760 O 0
OC3 0.16100 0.49970 0.56190 1.00000 0.00887 O 0
OC4 0.15180 0.53150 0.41900 1.00000 0.01013 O 0
OC5 0.15440 0.56770 0.27800 1.00000 0.01013 O 0
OC6 0.15690 0.65950 0.15810 1.00000 0.00760 O 0
OC7 0.14310 0.59190 0.99750 1.00000 0.00760 O 0

loop_
_cod_changelog_entry_id
_cod_changelog_entry_author
_cod_changelog_entry_date
_cod_changelog_entry_text
1
;cod-tools version 3.8.0
Id: cif_guess_AMCSD_atom_types 9581 2023-05-17 12:35:41Z saulius
;
2023-05-23T09:19:40+03:00
;Derived atom types and hydrogen counts
from atom names that follow the AMCSD naming convention
(Wat == water, O-H == hydroxyl).
;

loop_
_cod_related_entry_id
_cod_related_entry_database
_cod_related_entry_code
1 AMCSD 0001168
